data_1560528
loop_
_publ_author_name
'Zhang, Jie'
'Xie, Zuowei'

_publ_section_title
;
 Tandem [4 + 2]/[2 + 2] cycloaddition of o-carboryne with enynes: facile
 construction of carborane-fused tricyclics
;
_journal_issue 15
_journal_name_full 'Chemical Science'
_journal_page_first 5616
_journal_page_last 5620
_journal_paper_doi 10.1039/D0SC07047E
_journal_volume 12
_journal_year 2021
_chemical_formula_sum 'C18 H38 B20 Cl2'
_chemical_formula_weight 541.58
_space_group_crystal_system monoclinic
_space_group_IT_number 15
_space_group_name_Hall '-C 2yc'
_space_group_name_H-M_alt 'C 1 2/c 1'
_atom_sites_solution_hydrogens geom
_audit_creation_method SHELXL-2014/6
_audit_update_record
;
2020-12-23 deposited with the CCDC.	2021-02-22 downloaded from the CCDC.
;
_cell_angle_alpha 90
_cell_angle_beta 108.580(2)
_cell_angle_gamma 90
_cell_formula_units_Z 8
_cell_length_a 33.909(3)
_cell_length_b 13.6784(11)
_cell_length_c 13.6791(11)
_cell_measurement_reflns_used 577
_cell_measurement_temperature 294(2)
_cell_measurement_theta_max 15
_cell_measurement_theta_min 15
_cell_volume 6014.0(9)
_computing_cell_refinement 'BRUKER D8VENTURE DIFFRACTOMETER'
_computing_data_collection 'BRUKER D8VENTURE DIFFRACTOMETER'
_computing_data_reduction 'BRUKER D8VENTURE DIFFRACTOMETER'
_computing_molecular_graphics 'BRUKER SHELXTL'
_computing_publication_material 'BRUKER SHELXTL'
_computing_structure_refinement 'SHELXL-2014/6 (Sheldrick, 2014)'
_diffrn_ambient_temperature 294(2)
_diffrn_measured_fraction_theta_full 0.999
_diffrn_measured_fraction_theta_max 0.999
_diffrn_measurement_device_type 'BRUKER D8VENTURE DIFFRACTOMETER'
_diffrn_measurement_method 'PHI & OMEGA SCAN'
_diffrn_radiation_type MoK\a
_diffrn_radiation_wavelength 0.71073
_diffrn_reflns_av_R_equivalents 0.0803
_diffrn_reflns_av_unetI/netI 0.0451
_diffrn_reflns_Laue_measured_fraction_full 0.999
_diffrn_reflns_Laue_measured_fraction_max 0.999
_diffrn_reflns_limit_h_max 40
_diffrn_reflns_limit_h_min -40
_diffrn_reflns_limit_k_max 16
_diffrn_reflns_limit_k_min -16
_diffrn_reflns_limit_l_max 16
_diffrn_reflns_limit_l_min -16
_diffrn_reflns_number 49974
_diffrn_reflns_point_group_measured_fraction_full 0.999
_diffrn_reflns_point_group_measured_fraction_max 0.999
_diffrn_reflns_theta_full 25.242
_diffrn_reflns_theta_max 25.249
_diffrn_reflns_theta_min 2.110
_exptl_absorpt_coefficient_mu 0.229
_exptl_absorpt_correction_T_max 0.7456
_exptl_absorpt_correction_T_min 0.5403
_exptl_absorpt_correction_type multi-scan
_exptl_crystal_colour colourless
_exptl_crystal_density_diffrn 1.196
_exptl_crystal_description block
_exptl_crystal_F_000 2240
_exptl_crystal_size_max 0.500
_exptl_crystal_size_mid 0.400
_exptl_crystal_size_min 0.300
_refine_diff_density_max 0.405
_refine_diff_density_min -0.430
_refine_diff_density_rms 0.045
_refine_ls_extinction_coef 0.0026(7)
_refine_ls_extinction_expression Fc^*^=kFc[1+0.001xFc^2^\l^3^/sin(2\q)]^-1/4^
_refine_ls_extinction_method SHELXL
_refine_ls_goodness_of_fit_ref 1.017
_refine_ls_hydrogen_treatment constr
_refine_ls_matrix_type full
_refine_ls_number_parameters 399
_refine_ls_number_reflns 5443
_refine_ls_number_restraints 6
_refine_ls_restrained_S_all 1.019
_refine_ls_R_factor_all 0.1174
_refine_ls_R_factor_gt 0.0692
_refine_ls_shift/su_max 0.007
_refine_ls_shift/su_mean 0.001
_refine_ls_structure_factor_coef Fsqd
_refine_ls_weighting_details 'w=1/[\s^2^(Fo^2^)+(0.1072P)^2^+7.5606P] where P=(Fo^2^+2Fc^2^)/3'
_refine_ls_weighting_scheme calc
_refine_ls_wR_factor_gt 0.1802
_refine_ls_wR_factor_ref 0.2243
_reflns_Friedel_coverage 0.000
_reflns_number_gt 3296
_reflns_number_total 5443
_reflns_threshold_expression 'I > 2\s(I)'
_cod_data_source_file d0sc07047e2.cif
_cod_data_source_block 3l
_cod_depositor_comments 'Adding full bibliography for 1560527--1560539.cif.'
_cod_original_cell_volume 6013.9(8)
_cod_original_sg_symbol_H-M 'C 2/c'
_cod_database_code 1560528
_shelx_space_group_comment
;
The symmetry employed for this shelxl refinement is uniquely defined
by the following loop, which should always be used as a source of
symmetry information in preference to the above space-group names.
They are only intended as comments.
;
_shelx_estimated_absorpt_t_min 0.894
_shelx_estimated_absorpt_t_max 0.935
_shelxl_version_number 2014/6

loop_
_space_group_symop_operation_xyz
'x, y, z'
'-x, y, -z+1/2'
'x+1/2, y+1/2, z'
'-x+1/2, y+1/2, -z+1/2'
'-x, -y, -z'
'x, -y, z-1/2'
'-x+1/2, -y+1/2, -z'
'x+1/2, -y+1/2, z-1/2'

loop_
_atom_site_label
_atom_site_type_symbol
_atom_site_fract_x
_atom_site_fract_y
_atom_site_fract_z
_atom_site_U_iso_or_equiv
_atom_site_adp_type
_atom_site_occupancy
_atom_site_site_symmetry_order
_atom_site_calc_flag
_atom_site_refinement_flags_posn
_atom_site_refinement_flags_adp
_atom_site_refinement_flags_occupancy
_atom_site_disorder_assembly
_atom_site_disorder_group
Cl1 Cl 0.06277(5) 0.99824(11) 0.33096(11) 0.1365(7) Uani 1 1 d . . . . .
C1 C 0.21293(9) 0.9614(2) 0.1266(2) 0.0494(7) Uani 1 1 d . . . . .
C2 C 0.16633(9) 0.9951(2) 0.1290(2) 0.0475(7) Uani 1 1 d . . . . .
C11 C 0.21849(9) 0.8555(2) 0.1006(3) 0.0571(8) Uani 1 1 d . . . . .
H11A H 0.2403 0.8514 0.0690 0.068 Uiso 1 1 calc R U . . .
H11B H 0.2272 0.8175 0.1637 0.068 Uiso 1 1 calc R U . . .
C12 C 0.17887(9) 0.8125(2) 0.0281(2) 0.0510(7) Uani 1 1 d . . . . .
H12A H 0.1760 0.8285 -0.0437 0.061 Uiso 1 1 calc R U . . .
C13 C 0.13957(9) 0.8394(2) 0.0531(2) 0.0505(7) Uani 1 1 d . . . . .
C14 C 0.13297(8) 0.9182(2) 0.1039(2) 0.0479(7) Uani 1 1 d . . . . .
C15 C 0.09625(9) 0.9315(2) 0.1414(2) 0.0523(8) Uani 1 1 d . . . . .
H15A H 0.0711 0.9142 0.0865 0.063 Uiso 1 1 calc R U . . .
H15B H 0.0942 0.9998 0.1581 0.063 Uiso 1 1 calc R U . . .
C16 C 0.09918(11) 0.8698(3) 0.2356(3) 0.0670(9) Uani 1 1 d . . . . .
H16A H 0.1013 0.8015 0.2188 0.080 Uiso 1 1 calc R U . . .
H16B H 0.1243 0.8872 0.2905 0.080 Uiso 1 1 calc R U . . .
C17 C 0.06231(14) 0.8824(3) 0.2737(3) 0.0899(13) Uani 1 1 d . . . . .
H17A H 0.0628 0.8318 0.3238 0.108 Uiso 1 1 calc R U . . .
H17B H 0.0368 0.8751 0.2163 0.108 Uiso 1 1 calc R U . . .
C18 C 0.16861(10) 0.6280(2) -0.0411(3) 0.0577(8) Uani 1 1 d . . . . .
H18A H 0.1960 0.5982 -0.0207 0.069 Uiso 1 1 calc R U . . .
H18B H 0.1640 0.6596 -0.1073 0.069 Uiso 1 1 calc R U . . .
C19 C 0.16695(8) 0.7035(2) 0.0380(2) 0.0475(7) Uani 1 1 d . . . . .
H19A H 0.1812 0.6792 0.1078 0.057 Uiso 1 1 calc R U . . .
C20 C 0.12374(9) 0.7382(2) 0.0294(2) 0.0495(7) Uani 1 1 d . . . . .
C21 C 0.08815(9) 0.6897(3) -0.0081(3) 0.0672(10) Uani 1 1 d D . . . .
Cl2 Cl -0.02384(6) 0.88024(17) -0.01835(17) 0.0998(8) Uani 0.637(4) 1 d . . P A 1
C22 C 0.04419(16) 0.7179(4) -0.0045(4) 0.0566(14) Uani 0.637(4) 1 d D . P A 1
H22A H 0.0286 0.6599 0.0013 0.068 Uiso 0.637(4) 1 calc R U P A 1
H22B H 0.0463 0.7604 0.0537 0.068 Uiso 0.637(4) 1 calc R U P A 1
C23 C 0.02344(19) 0.7700(5) -0.1045(4) 0.0741(17) Uani 0.637(4) 1 d D . P A 1
H23A H 0.0233 0.7285 -0.1621 0.089 Uiso 0.637(4) 1 calc R U P A 1
H23B H 0.0386 0.8294 -0.1081 0.089 Uiso 0.637(4) 1 calc R U P A 1
C24 C -0.0212(2) 0.7952(7) -0.1105(7) 0.105(3) Uani 0.637(4) 1 d D . P A 1
H24A H -0.0353 0.7359 -0.1014 0.125 Uiso 0.637(4) 1 calc R U P A 1
H24B H -0.0357 0.8209 -0.1785 0.125 Uiso 0.637(4) 1 calc R U P A 1
Cl2' Cl -0.04902(12) 0.7970(3) -0.1581(3) 0.1076(15) Uani 0.363(4) 1 d . . P A 2
C22' C 0.0498(2) 0.7533(6) -0.0652(7) 0.047(2) Uani 0.363(4) 1 d D . P A 2
H22C H 0.0575 0.8217 -0.0622 0.057 Uiso 0.363(4) 1 calc R U P A 2
H22D H 0.0387 0.7339 -0.1370 0.057 Uiso 0.363(4) 1 calc R U P A 2
C23' C 0.0169(3) 0.7368(8) -0.0102(8) 0.070(3) Uani 0.363(4) 1 d D . P A 2
H23C H 0.0045 0.6729 -0.0298 0.084 Uiso 0.363(4) 1 calc R U P A 2
H23D H 0.0311 0.7355 0.0636 0.084 Uiso 0.363(4) 1 calc R U P A 2
C24' C -0.0182(4) 0.8130(10) -0.0326(13) 0.091(4) Uani 0.363(4) 1 d D . P A 2
H24C H -0.0067 0.8785 -0.0228 0.109 Uiso 0.363(4) 1 calc R U P A 2
H24D H -0.0344 0.8038 0.0137 0.109 Uiso 0.363(4) 1 calc R U P A 2
C31 C 0.13587(9) 0.5495(2) -0.0514(2) 0.0504(7) Uani 1 1 d . . . . .
C32 C 0.09113(9) 0.5841(2) -0.0358(2) 0.0535(8) Uani 1 1 d . . . . .
B3 B 0.20650(11) 0.9820(3) 0.2448(3) 0.0568(9) Uani 1 1 d . . . . .
H3 H 0.2076 0.9251 0.3024 0.068 Uiso 1 1 calc R U . . .
B4 B 0.25151(12) 1.0215(3) 0.2176(3) 0.0627(10) Uani 1 1 d . . . . .
H4 H 0.2822 0.9900 0.2581 0.075 Uiso 1 1 calc R U . . .
B5 B 0.23689(12) 1.0548(3) 0.0849(3) 0.0602(10) Uani 1 1 d . . . . .
H5 H 0.2581 1.0450 0.0394 0.072 Uiso 1 1 calc R U . . .
B6 B 0.18311(12) 1.0358(3) 0.0301(3) 0.0560(9) Uani 1 1 d . . . . .
H6 H 0.1692 1.0129 -0.0507 0.067 Uiso 1 1 calc R U . . .
B7 B 0.17143(12) 1.0818(3) 0.2236(3) 0.0590(10) Uani 1 1 d . . . . .
H7 H 0.1497 1.0901 0.2682 0.071 Uiso 1 1 calc R U . . .
B8 B 0.22554(13) 1.1013(3) 0.2785(3) 0.0676(11) Uani 1 1 d . . . . .
H8 H 0.2394 1.1232 0.3596 0.081 Uiso 1 1 calc R U . . .
B9 B 0.24474(13) 1.1462(3) 0.1809(3) 0.0678(11) Uani 1 1 d . . . . .
H9 H 0.2712 1.1971 0.1982 0.081 Uiso 1 1 calc R U . . .
B10 B 0.20226(13) 1.1546(3) 0.0650(3) 0.0679(11) Uani 1 1 d . . . . .
H10 H 0.2009 1.2111 0.0068 0.082 Uiso 1 1 calc R U . . .
B11 B 0.15678(12) 1.1147(3) 0.0908(3) 0.0582(10) Uani 1 1 d . . . . .
H11 H 0.1257 1.1440 0.0496 0.070 Uiso 1 1 calc R U . . .
B12 B 0.19535(13) 1.1831(3) 0.1849(3) 0.0690(11) Uani 1 1 d . . . . .
H12 H 0.1895 1.2584 0.2050 0.083 Uiso 1 1 calc R U . . .
B33 B 0.09212(13) 0.5575(3) -0.1588(3) 0.0682(11) Uani 1 1 d . . . . .
H33 H 0.0874 0.6121 -0.2206 0.082 Uiso 1 1 calc R U . . .
B34 B 0.12848(14) 0.4605(3) -0.1409(3) 0.0650(11) Uani 1 1 d . . . . .
H34 H 0.1477 0.4515 -0.1917 0.078 Uiso 1 1 calc R U . . .
B35 B 0.14852(13) 0.4332(3) -0.0078(3) 0.0602(10) Uani 1 1 d . . . . .
H35 H 0.1805 0.4066 0.0280 0.072 Uiso 1 1 calc R U . . .
B36 B 0.12518(11) 0.5133(3) 0.0577(3) 0.0542(9) Uani 1 1 d . . . . .
H36 H 0.1420 0.5396 0.1358 0.065 Uiso 1 1 calc R U . . .
B37 B 0.05101(13) 0.5177(3) -0.1165(3) 0.0714(12) Uani 1 1 d . . . . .
H37 H 0.0193 0.5462 -0.1511 0.086 Uiso 1 1 calc R U . . .
B38 B 0.07447(15) 0.4369(3) -0.1828(3) 0.0751(12) Uani 1 1 d . . . . .
H38 H 0.0581 0.4116 -0.2616 0.090 Uiso 1 1 calc R U . . .
B39 B 0.10880(14) 0.3598(3) -0.0903(3) 0.0688(11) Uani 1 1 d . . . . .
H39 H 0.1147 0.2840 -0.1086 0.083 Uiso 1 1 calc R U . . .
B40 B 0.10685(14) 0.3931(3) 0.0326(3) 0.0695(11) Uani 1 1 d . . . . .
H40 H 0.1114 0.3391 0.0948 0.083 Uiso 1 1 calc R U . . .
B41 B 0.07109(13) 0.4902(3) 0.0168(3) 0.0693(11) Uani 1 1 d . . . . .
H41 H 0.0524 0.5007 0.0686 0.083 Uiso 1 1 calc R U . . .
B42 B 0.06085(14) 0.3949(3) -0.0755(3) 0.0744(12) Uani 1 1 d . . . . .
H42 H 0.0354 0.3424 -0.0841 0.089 Uiso 1 1 calc R U . . .

loop_
_atom_site_aniso_label
_atom_site_aniso_U_11
_atom_site_aniso_U_22
_atom_site_aniso_U_33
_atom_site_aniso_U_23
_atom_site_aniso_U_13
_atom_site_aniso_U_12
Cl1 0.1781(15) 0.1361(12) 0.1117(10) -0.0167(8) 0.0692(10) 0.0623(10)
C1 0.0479(16) 0.0474(17) 0.0508(16) 0.0000(14) 0.0129(13) 0.0016(13)
C2 0.0487(16) 0.0483(17) 0.0422(15) -0.0017(13) 0.0099(13) 0.0072(13)
C11 0.0513(17) 0.0495(19) 0.070(2) -0.0014(15) 0.0193(15) 0.0030(14)
C12 0.0526(17) 0.0501(18) 0.0511(16) -0.0011(14) 0.0176(13) 0.0055(14)
C13 0.0453(16) 0.0500(18) 0.0488(16) -0.0038(14) 0.0046(13) 0.0079(13)
C14 0.0469(16) 0.0466(17) 0.0459(16) 0.0020(13) 0.0087(13) 0.0062(13)
C15 0.0513(17) 0.0471(18) 0.0554(17) -0.0015(14) 0.0126(14) 0.0069(13)
C16 0.076(2) 0.065(2) 0.065(2) 0.0066(17) 0.0297(17) 0.0217(18)
C17 0.104(3) 0.094(3) 0.089(3) 0.011(2) 0.056(2) 0.026(2)
C18 0.0636(19) 0.0533(19) 0.067(2) -0.0094(15) 0.0356(16) -0.0015(15)
C19 0.0474(16) 0.0441(16) 0.0540(17) -0.0005(13) 0.0204(13) 0.0054(13)
C20 0.0464(16) 0.0503(18) 0.0481(16) -0.0094(14) 0.0101(13) 0.0077(14)
C21 0.0460(18) 0.065(2) 0.080(2) -0.0260(18) 0.0047(16) 0.0079(15)
Cl2 0.0828(12) 0.0903(15) 0.1160(15) 0.0020(12) 0.0169(10) 0.0416(11)
C22 0.057(4) 0.055(3) 0.057(3) 0.002(3) 0.017(3) 0.000(3)
C23 0.082(4) 0.079(4) 0.062(4) 0.021(3) 0.024(3) 0.022(4)
C24 0.056(4) 0.150(8) 0.083(5) 0.000(5) -0.012(4) 0.040(4)
Cl2' 0.081(3) 0.138(3) 0.098(3) -0.003(2) 0.020(2) 0.029(2)
C22' 0.038(5) 0.052(5) 0.044(5) 0.017(4) 0.003(4) 0.000(4)
C23' 0.035(5) 0.090(8) 0.088(7) 0.035(6) 0.024(5) 0.016(5)
C24' 0.090(10) 0.089(11) 0.099(10) 0.030(9) 0.041(9) -0.005(8)
C31 0.0570(17) 0.0514(18) 0.0463(16) -0.0084(14) 0.0211(13) 0.0006(14)
C32 0.0461(16) 0.062(2) 0.0509(17) -0.0148(15) 0.0140(13) -0.0007(14)
B3 0.057(2) 0.064(2) 0.0445(19) 0.0027(17) 0.0084(16) -0.0006(17)
B4 0.053(2) 0.066(3) 0.060(2) 0.0008(19) 0.0056(18) -0.0025(18)
B5 0.068(2) 0.054(2) 0.063(2) -0.0015(18) 0.0276(19) -0.0110(18)
B6 0.065(2) 0.053(2) 0.0488(19) 0.0039(17) 0.0155(16) 0.0057(17)
B7 0.066(2) 0.062(2) 0.049(2) -0.0119(18) 0.0185(17) -0.0016(18)
B8 0.067(2) 0.074(3) 0.056(2) -0.013(2) 0.0116(18) -0.009(2)
B9 0.070(3) 0.058(2) 0.071(3) -0.006(2) 0.017(2) -0.0099(19)
B10 0.085(3) 0.050(2) 0.066(2) 0.0043(19) 0.020(2) 0.001(2)
B11 0.069(2) 0.044(2) 0.056(2) 0.0004(16) 0.0126(18) 0.0079(17)
B12 0.081(3) 0.049(2) 0.072(3) -0.0103(19) 0.018(2) -0.0023(19)
B33 0.086(3) 0.070(3) 0.0386(18) -0.0067(18) 0.0061(18) -0.002(2)
B34 0.092(3) 0.059(2) 0.055(2) -0.0141(19) 0.039(2) -0.005(2)
B35 0.070(2) 0.052(2) 0.059(2) -0.0032(18) 0.0209(18) 0.0033(18)
B36 0.058(2) 0.064(2) 0.0418(18) -0.0041(16) 0.0180(16) -0.0040(17)
B37 0.062(2) 0.073(3) 0.065(2) -0.023(2) 0.0000(19) -0.007(2)
B38 0.096(3) 0.074(3) 0.050(2) -0.017(2) 0.015(2) -0.013(2)
B39 0.087(3) 0.054(2) 0.069(3) -0.0087(19) 0.031(2) -0.005(2)
B40 0.085(3) 0.067(3) 0.057(2) -0.001(2) 0.023(2) -0.015(2)
B41 0.065(2) 0.085(3) 0.067(2) -0.019(2) 0.033(2) -0.020(2)
B42 0.079(3) 0.071(3) 0.073(3) -0.018(2) 0.025(2) -0.019(2)

loop_
_atom_type_symbol
_atom_type_description
_atom_type_scat_dispersion_real
_atom_type_scat_dispersion_imag
_atom_type_scat_source
C C 0.0033 0.0016 'International Tables Vol C Tables 4.2.6.8 and 6.1.1.4'
H H 0.0000 0.0000 'International Tables Vol C Tables 4.2.6.8 and 6.1.1.4'
B B 0.0013 0.0007 'International Tables Vol C Tables 4.2.6.8 and 6.1.1.4'
Cl Cl 0.1484 0.1585 'International Tables Vol C Tables 4.2.6.8 and 6.1.1.4'

loop_
_geom_angle_atom_site_label_1
_geom_angle_atom_site_label_2
_geom_angle_atom_site_label_3
_geom_angle
_geom_angle_site_symmetry_1
_geom_angle_site_symmetry_3
_geom_angle_publ_flag
C11 C1 C2 117.4(2) . . ?
C11 C1 B4 120.5(2) . . ?
C2 C1 B4 111.5(2) . . ?
C11 C1 B5 121.9(3) . . ?
C2 C1 B5 110.9(2) . . ?
B4 C1 B5 63.0(2) . . ?
C11 C1 B6 118.2(3) . . ?
C2 C1 B6 61.22(19) . . ?
B4 C1 B6 113.8(3) . . ?
B5 C1 B6 61.7(2) . . ?
C11 C1 B3 116.0(3) . . ?
C2 C1 B3 61.87(18) . . ?
B4 C1 B3 62.1(2) . . ?
B5 C1 B3 114.0(2) . . ?
B6 C1 B3 113.9(2) . . ?
C14 C2 C1 117.0(2) . . ?
C14 C2 B11 122.9(2) . . ?
C1 C2 B11 110.3(2) . . ?
C14 C2 B6 117.4(2) . . ?
C1 C2 B6 61.10(19) . . ?
B11 C2 B6 61.9(2) . . ?
C14 C2 B7 122.8(3) . . ?
C1 C2 B7 109.8(2) . . ?
B11 C2 B7 62.4(2) . . ?
B6 C2 B7 112.9(2) . . ?
C14 C2 B3 116.8(2) . . ?
C1 C2 B3 60.93(18) . . ?
B11 C2 B3 113.2(2) . . ?
B6 C2 B3 113.0(2) . . ?
B7 C2 B3 61.6(2) . . ?
C12 C11 C1 112.0(2) . . ?
C11 C12 C13 114.6(2) . . ?
C11 C12 C19 121.0(2) . . ?
C13 C12 C19 86.7(2) . . ?
C14 C13 C20 139.1(3) . . ?
C14 C13 C12 127.9(3) . . ?
C20 C13 C12 90.4(2) . . ?
C13 C14 C15 124.6(3) . . ?
C13 C14 C2 116.4(3) . . ?
C15 C14 C2 118.9(3) . . ?
C14 C15 C16 112.7(2) . . ?
C17 C16 C15 113.1(3) . . ?
C16 C17 Cl1 111.4(3) . . ?
C19 C18 C31 110.9(2) . . ?
C20 C19 C18 114.6(2) . . ?
C20 C19 C12 88.0(2) . . ?
C18 C19 C12 121.4(3) . . ?
C21 C20 C13 140.5(3) . . ?
C21 C20 C19 127.8(3) . . ?
C13 C20 C19 90.1(2) . . ?
C20 C21 C32 116.8(3) . . ?
C20 C21 C22' 115.3(4) . . ?
C32 C21 C22' 121.6(4) . . ?
C20 C21 C22 128.8(3) . . ?
C32 C21 C22 112.8(3) . . ?
C23 C22 C21 105.3(5) . . ?
C22 C23 C24 108.9(5) . . ?
C23 C24 Cl2 113.0(6) . . ?
C23' C22' C21 107.0(6) . . ?
C24' C23' C22' 115.9(8) . . ?
C23' C24' Cl2' 107.4(11) . . ?
C18 C31 C32 117.1(2) . . ?
C18 C31 B34 120.8(3) . . ?
C32 C31 B34 111.5(2) . . ?
C18 C31 B35 122.2(3) . . ?
C32 C31 B35 111.0(2) . . ?
B34 C31 B35 62.8(2) . . ?
C18 C31 B36 118.3(2) . . ?
C32 C31 B36 61.18(19) . . ?
B34 C31 B36 113.4(3) . . ?
B35 C31 B36 61.7(2) . . ?
C18 C31 B33 116.0(3) . . ?
C32 C31 B33 61.4(2) . . ?
B34 C31 B33 62.6(2) . . ?
B35 C31 B33 114.1(3) . . ?
B36 C31 B33 113.3(3) . . ?
C21 C32 C31 116.2(2) . . ?
C21 C32 B37 124.6(3) . . ?
C31 C32 B37 109.6(2) . . ?
C21 C32 B41 123.1(3) . . ?
C31 C32 B41 109.9(3) . . ?
B37 C32 B41 62.2(2) . . ?
C21 C32 B36 115.8(2) . . ?
C31 C32 B36 60.86(18) . . ?
B37 C32 B36 112.8(3) . . ?
B41 C32 B36 61.9(2) . . ?
C21 C32 B33 118.0(3) . . ?
C31 C32 B33 61.06(19) . . ?
B37 C32 B33 61.3(2) . . ?
B41 C32 B33 112.6(3) . . ?
B36 C32 B33 112.8(2) . . ?
C1 B3 C2 57.20(17) . . ?
C1 B3 B8 104.6(3) . . ?
C2 B3 B8 105.0(3) . . ?
C1 B3 B4 58.4(2) . . ?
C2 B3 B4 104.8(3) . . ?
B8 B3 B4 60.2(2) . . ?
C1 B3 B7 104.6(2) . . ?
C2 B3 B7 58.76(18) . . ?
B8 B3 B7 60.0(2) . . ?
B4 B3 B7 108.0(3) . . ?
C1 B4 B3 59.51(19) . . ?
C1 B4 B8 105.1(3) . . ?
B3 B4 B8 59.7(2) . . ?
C1 B4 B9 104.9(3) . . ?
B3 B4 B9 108.1(3) . . ?
B8 B4 B9 60.0(2) . . ?
C1 B4 B5 58.6(2) . . ?
B3 B4 B5 108.3(3) . . ?
B8 B4 B5 107.6(3) . . ?
B9 B4 B5 59.7(2) . . ?
C1 B5 B6 59.40(19) . . ?
C1 B5 B10 105.4(3) . . ?
B6 B5 B10 60.0(2) . . ?
C1 B5 B9 104.8(3) . . ?
B6 B5 B9 108.2(3) . . ?
B10 B5 B9 60.3(2) . . ?
C1 B5 B4 58.4(2) . . ?
B6 B5 B4 108.1(3) . . ?
B10 B5 B4 108.1(3) . . ?
B9 B5 B4 59.9(2) . . ?
C1 B6 C2 57.68(18) . . ?
C1 B6 B5 58.86(19) . . ?
C2 B6 B5 105.8(2) . . ?
C1 B6 B10 105.2(3) . . ?
C2 B6 B10 105.8(3) . . ?
B5 B6 B10 60.2(2) . . ?
C1 B6 B11 105.3(2) . . ?
C2 B6 B11 59.0(2) . . ?
B5 B6 B11 108.7(3) . . ?
B10 B6 B11 60.4(2) . . ?
C2 B7 B8 105.4(3) . . ?
C2 B7 B12 105.1(3) . . ?
B8 B7 B12 59.8(2) . . ?
C2 B7 B3 59.61(19) . . ?
B8 B7 B3 59.7(2) . . ?
B12 B7 B3 107.7(3) . . ?
C2 B7 B11 58.59(19) . . ?
B8 B7 B11 108.0(3) . . ?
B12 B7 B11 60.2(2) . . ?
B3 B7 B11 108.4(3) . . ?
B3 B8 B12 108.6(3) . . ?
B3 B8 B7 60.3(2) . . ?
B12 B8 B7 60.2(2) . . ?
B3 B8 B4 60.1(2) . . ?
B12 B8 B4 108.1(3) . . ?
B7 B8 B4 108.2(3) . . ?
B3 B8 B9 108.4(3) . . ?
B12 B8 B9 60.0(2) . . ?
B7 B8 B9 108.3(3) . . ?
B4 B8 B9 60.1(2) . . ?
B12 B9 B5 107.7(3) . . ?
B12 B9 B8 59.7(2) . . ?
B5 B9 B8 108.0(3) . . ?
B12 B9 B10 60.1(2) . . ?
B5 B9 B10 59.7(2) . . ?
B8 B9 B10 107.9(3) . . ?
B12 B9 B4 107.7(3) . . ?
B5 B9 B4 60.4(2) . . ?
B8 B9 B4 59.9(2) . . ?
B10 B9 B4 108.1(3) . . ?
B6 B10 B5 59.8(2) . . ?
B6 B10 B12 107.9(3) . . ?
B5 B10 B12 107.8(3) . . ?
B6 B10 B9 107.9(3) . . ?
B5 B10 B9 60.1(2) . . ?
B12 B10 B9 59.8(2) . . ?
B6 B10 B11 60.0(2) . . ?
B5 B10 B11 108.0(3) . . ?
B12 B10 B11 60.3(2) . . ?
B9 B10 B11 108.2(3) . . ?
C2 B11 B6 59.11(19) . . ?
C2 B11 B10 105.2(3) . . ?
B6 B11 B10 59.6(2) . . ?
C2 B11 B12 104.9(3) . . ?
B6 B11 B12 107.2(3) . . ?
B10 B11 B12 59.8(2) . . ?
C2 B11 B7 58.99(19) . . ?
B6 B11 B7 107.8(3) . . ?
B10 B11 B7 107.6(3) . . ?
B12 B11 B7 59.5(2) . . ?
B8 B12 B9 60.3(2) . . ?
B8 B12 B7 60.1(2) . . ?
B9 B12 B7 108.4(3) . . ?
B8 B12 B10 108.4(3) . . ?
B9 B12 B10 60.2(2) . . ?
B7 B12 B10 108.3(3) . . ?
B8 B12 B11 108.3(3) . . ?
B9 B12 B11 108.2(3) . . ?
B7 B12 B11 60.3(2) . . ?
B10 B12 B11 59.9(2) . . ?
C31 B33 C32 57.57(17) . . ?
C31 B33 B38 104.4(3) . . ?
C32 B33 B38 105.5(3) . . ?
C31 B33 B37 104.8(3) . . ?
C32 B33 B37 58.8(2) . . ?
B38 B33 B37 60.6(3) . . ?
C31 B33 B34 57.6(2) . . ?
C32 B33 B34 104.5(3) . . ?
B38 B33 B34 60.1(2) . . ?
B37 B33 B34 108.1(3) . . ?
C31 B34 B39 105.4(3) . . ?
C31 B34 B38 105.4(3) . . ?
B39 B34 B38 60.2(2) . . ?
C31 B34 B35 59.1(2) . . ?
B39 B34 B35 60.1(2) . . ?
B38 B34 B35 108.3(3) . . ?
C31 B34 B33 59.8(2) . . ?
B39 B34 B33 107.8(3) . . ?
B38 B34 B33 59.2(2) . . ?
B35 B34 B33 108.8(3) . . ?
C31 B35 B36 59.47(19) . . ?
C31 B35 B40 105.2(3) . . ?
B36 B35 B40 59.8(2) . . ?
C31 B35 B39 104.5(3) . . ?
B36 B35 B39 107.7(3) . . ?
B40 B35 B39 59.9(2) . . ?
C31 B35 B34 58.1(2) . . ?
B36 B35 B34 107.8(3) . . ?
B40 B35 B34 107.8(3) . . ?
B39 B35 B34 59.9(2) . . ?
C31 B36 C32 57.96(18) . . ?
C31 B36 B40 105.1(2) . . ?
C32 B36 B40 105.7(3) . . ?
C31 B36 B35 58.85(19) . . ?
C32 B36 B35 106.1(2) . . ?
B40 B36 B35 60.3(2) . . ?
C31 B36 B41 105.2(2) . . ?
C32 B36 B41 58.9(2) . . ?
B40 B36 B41 60.2(2) . . ?
B35 B36 B41 108.6(3) . . ?
C32 B37 B33 59.9(2) . . ?
C32 B37 B42 105.5(3) . . ?
B33 B37 B42 108.1(3) . . ?
C32 B37 B38 105.5(3) . . ?
B33 B37 B38 59.5(3) . . ?
B42 B37 B38 60.0(2) . . ?
C32 B37 B41 58.9(2) . . ?
B33 B37 B41 108.7(3) . . ?
B42 B37 B41 60.0(2) . . ?
B38 B37 B41 107.9(3) . . ?
B33 B38 B34 60.7(2) . . ?
B33 B38 B37 59.9(2) . . ?
B34 B38 B37 108.0(3) . . ?
B33 B38 B39 108.7(3) . . ?
B34 B38 B39 59.9(2) . . ?
B37 B38 B39 107.9(3) . . ?
B33 B38 B42 108.4(3) . . ?
B34 B38 B42 108.0(3) . . ?
B37 B38 B42 59.9(3) . . ?
B39 B38 B42 60.0(3) . . ?
B40 B39 B34 107.8(3) . . ?
B40 B39 B35 59.8(2) . . ?
B34 B39 B35 60.1(2) . . ?
B40 B39 B42 60.3(2) . . ?
B34 B39 B42 108.0(3) . . ?
B35 B39 B42 108.2(3) . . ?
B40 B39 B38 108.1(3) . . ?
B34 B39 B38 59.9(2) . . ?
B35 B39 B38 108.1(3) . . ?
B42 B39 B38 60.0(3) . . ?
B36 B40 B35 59.9(2) . . ?
B36 B40 B39 108.1(3) . . ?
B35 B40 B39 60.3(2) . . ?
B36 B40 B41 60.3(2) . . ?
B35 B40 B41 108.4(3) . . ?
B39 B40 B41 108.1(3) . . ?
B36 B40 B42 108.2(3) . . ?
B35 B40 B42 108.3(3) . . ?
B39 B40 B42 60.0(2) . . ?
B41 B40 B42 60.0(2) . . ?
C32 B41 B40 105.4(3) . . ?
C32 B41 B36 59.3(2) . . ?
B40 B41 B36 59.5(2) . . ?
C32 B41 B42 105.4(3) . . ?
B40 B41 B42 60.3(2) . . ?
B36 B41 B42 107.7(3) . . ?
C32 B41 B37 58.9(2) . . ?
B40 B41 B37 108.0(3) . . ?
B36 B41 B37 107.9(3) . . ?
B42 B41 B37 59.9(2) . . ?
B37 B42 B39 108.0(3) . . ?
B37 B42 B41 60.1(2) . . ?
B39 B42 B41 107.7(3) . . ?
B37 B42 B38 60.1(3) . . ?
B39 B42 B38 60.0(3) . . ?
B41 B42 B38 108.0(3) . . ?
B37 B42 B40 107.8(3) . . ?
B39 B42 B40 59.7(2) . . ?
B41 B42 B40 59.7(2) . . ?
B38 B42 B40 107.6(3) . . ?

loop_
_geom_bond_atom_site_label_1
_geom_bond_atom_site_label_2
_geom_bond_distance
_geom_bond_site_symmetry_2
_geom_bond_publ_flag
Cl1 C17 1.765(4) . ?
C1 C11 1.518(4) . ?
C1 C2 1.657(4) . ?
C1 B4 1.702(5) . ?
C1 B5 1.707(5) . ?
C1 B6 1.716(4) . ?
C1 B3 1.723(5) . ?
C2 C14 1.502(4) . ?
C2 B11 1.716(5) . ?
C2 B6 1.718(5) . ?
C2 B7 1.723(4) . ?
C2 B3 1.738(4) . ?
C11 C12 1.512(4) . ?
C12 C13 1.523(4) . ?
C12 C19 1.561(4) . ?
C13 C14 1.340(4) . ?
C13 C20 1.482(4) . ?
C14 C15 1.502(4) . ?
C15 C16 1.516(4) . ?
C16 C17 1.510(5) . ?
C18 C19 1.509(4) . ?
C18 C31 1.518(4) . ?
C19 C20 1.509(4) . ?
C20 C21 1.329(4) . ?
C21 C32 1.505(4) . ?
C21 C22' 1.553(7) . ?
C21 C22 1.555(6) . ?
Cl2 C24 1.738(9) . ?
C22 C23 1.504(6) . ?
C23 C24 1.528(7) . ?
Cl2' C24' 1.715(16) . ?
C22' C23' 1.546(8) . ?
C23' C24' 1.539(9) . ?
C31 C32 1.666(4) . ?
C31 B34 1.689(5) . ?
C31 B35 1.706(5) . ?
C31 B36 1.717(4) . ?
C31 B33 1.727(5) . ?
C32 B37 1.714(5) . ?
C32 B41 1.715(5) . ?
C32 B36 1.722(5) . ?
C32 B33 1.733(5) . ?
B3 B8 1.761(6) . ?
B3 B4 1.767(6) . ?
B3 B7 1.773(5) . ?
B4 B8 1.769(6) . ?
B4 B9 1.773(6) . ?
B4 B5 1.782(5) . ?
B5 B6 1.756(5) . ?
B5 B10 1.763(6) . ?
B5 B9 1.770(6) . ?
B6 B10 1.759(6) . ?
B6 B11 1.767(5) . ?
B7 B8 1.767(6) . ?
B7 B12 1.769(6) . ?
B7 B11 1.782(5) . ?
B8 B12 1.762(6) . ?
B8 B9 1.772(6) . ?
B9 B12 1.766(6) . ?
B9 B10 1.774(6) . ?
B10 B12 1.772(6) . ?
B10 B11 1.774(6) . ?
B11 B12 1.781(5) . ?
B33 B38 1.750(6) . ?
B33 B37 1.758(7) . ?
B33 B34 1.775(6) . ?
B34 B39 1.765(6) . ?
B34 B38 1.765(6) . ?
B34 B35 1.769(5) . ?
B35 B36 1.754(5) . ?
B35 B40 1.761(6) . ?
B35 B39 1.769(6) . ?
B36 B40 1.752(6) . ?
B36 B41 1.767(5) . ?
B37 B42 1.768(7) . ?
B37 B38 1.770(6) . ?
B37 B41 1.772(6) . ?
B38 B39 1.770(6) . ?
B38 B42 1.769(6) . ?
B39 B40 1.763(6) . ?
B39 B42 1.768(6) . ?
B40 B41 1.765(7) . ?
B40 B42 1.775(6) . ?
B41 B42 1.770(6) . ?
